data_2210273
loop_
_publ_author_name
'Boyd, Peter D.W.'
'Paauwe, John D.'

_publ_section_title
;
 (4-Pyridylaminocarbonyl)ferrocene
;
_journal_coeditor_code HG2092
_journal_issue 9
_journal_name_full 'Acta Crystallographica Section E'
_journal_page_first m2153
_journal_page_last m2155
_journal_paper_doi 10.1107/S1600536806031084
_journal_volume 62
_journal_year 2006
_chemical_formula_iupac '[Fe (C5 H5) (C11 H9 N2 O)]'
_chemical_formula_moiety 'C16 H14 Fe N2 O'
_chemical_formula_sum 'C16 H14 Fe N2 O'
_chemical_formula_weight 306.14
_chemical_name_systematic
;
(4-Pyridylaminocarbonyl)ferrocene
;
_space_group_crystal_system orthorhombic
_space_group_IT_number 29
_space_group_name_Hall 'P 2c -2ac'
_space_group_name_H-M_alt 'P c a 21'
_atom_sites_solution_hydrogens geom
_atom_sites_solution_primary direct
_atom_sites_solution_secondary difmap
_audit_creation_method SHELXL-97
_cell_angle_alpha 90.00
_cell_angle_beta 90.00
_cell_angle_gamma 90.00
_cell_formula_units_Z 4
_cell_length_a 10.58590(10)
_cell_length_b 12.63550(10)
_cell_length_c 9.60410(10)
_cell_measurement_reflns_used 8192
_cell_measurement_temperature 85(2)
_cell_measurement_theta_max 26.4
_cell_measurement_theta_min 1.6
_cell_volume 1284.63(2)
_computing_cell_refinement SMART
_computing_data_collection 'SMART (Siemens, 1995)'
_computing_data_reduction 'SAINT (Siemens, 1995)'
_computing_molecular_graphics 'MERCURY (Version 1.4.1; Macrae <i>et al.</i>,  2006)'
_computing_publication_material 'WinGX (Farrugia, 1999)'
_computing_structure_refinement 'SHELXL97 (Sheldrick, 1997)'
_computing_structure_solution 'SIR92 (Altomare <i>et al.</i>,  1993)'
_diffrn_ambient_temperature 85(2)
_diffrn_measured_fraction_theta_full 0.999
_diffrn_measured_fraction_theta_max 0.999
_diffrn_measurement_device_type 'Siemens SMART CCD'
_diffrn_measurement_method \w
_diffrn_radiation_monochromator graphite
_diffrn_radiation_source 'fine-focus sealed tube'
_diffrn_radiation_type MoK\a
_diffrn_radiation_wavelength 0.71073
_diffrn_reflns_av_R_equivalents 0.0225
_diffrn_reflns_av_sigmaI/netI 0.0213
_diffrn_reflns_limit_h_max 13
_diffrn_reflns_limit_h_min -13
_diffrn_reflns_limit_k_max 15
_diffrn_reflns_limit_k_min -15
_diffrn_reflns_limit_l_max 11
_diffrn_reflns_limit_l_min -11
_diffrn_reflns_number 11891
_diffrn_reflns_theta_full 26.37
_diffrn_reflns_theta_max 26.37
_diffrn_reflns_theta_min 1.61
_diffrn_standards_decay_% 2
_diffrn_standards_number 0
_exptl_absorpt_coefficient_mu 1.169
_exptl_absorpt_correction_T_max 0.826762
_exptl_absorpt_correction_T_min 0.775114
_exptl_absorpt_correction_type multi-scan
_exptl_absorpt_process_details '(SADABS; Sheldrick, 1996)'
_exptl_crystal_colour orange
_exptl_crystal_density_diffrn 1.583
_exptl_crystal_density_method 'not measured'
_exptl_crystal_description plate
_exptl_crystal_F_000 632
_exptl_crystal_size_max 0.28
_exptl_crystal_size_mid 0.22
_exptl_crystal_size_min 0.12
_refine_diff_density_max 0.259
_refine_diff_density_min -0.212
_refine_ls_abs_structure_details 'Flack (1983), 1188 Friedel pairs'
_refine_ls_abs_structure_Flack 0.023(12)
_refine_ls_extinction_method none
_refine_ls_goodness_of_fit_ref 1.070
_refine_ls_hydrogen_treatment constr
_refine_ls_matrix_type full
_refine_ls_number_parameters 181
_refine_ls_number_reflns 2581
_refine_ls_number_restraints 1
_refine_ls_restrained_S_all 1.070
_refine_ls_R_factor_all 0.0208
_refine_ls_R_factor_gt 0.0188
_refine_ls_shift/su_max 0.001
_refine_ls_shift/su_mean 0.000
_refine_ls_structure_factor_coef Fsqd
_refine_ls_weighting_details 'calc w=1/[\s^2^(Fo^2^)+(0.0225P)^2^+0.372P] where P=(Fo^2^+2Fc^2^)/3'
_refine_ls_weighting_scheme calc
_refine_ls_wR_factor_gt 0.0465
_refine_ls_wR_factor_ref 0.0473
_reflns_number_gt 2471
_reflns_number_total 2581
_reflns_threshold_expression I>2\s(I)
_cod_data_source_file hg2092.cif
_cod_data_source_block I
_cod_depositor_comments
;
 Updating space group information.

 Antanas Vaitkus,
 2018-07-31
;
_cod_database_code 2210273
_cod_database_fobs_code 2210273

loop_
_space_group_symop_id
_space_group_symop_operation_xyz
1 'x, y, z'
2 '-x, -y, z+1/2'
3 '-x+1/2, y, z+1/2'
4 'x+1/2, -y, z'

loop_
_atom_site_type_symbol
_atom_site_label
_atom_site_fract_x
_atom_site_fract_y
_atom_site_fract_z
_atom_site_U_iso_or_equiv
_atom_site_adp_type
_atom_site_calc_flag
_atom_site_refinement_flags
_atom_site_occupancy
Fe Fe1 0.463957(18) 0.343269(15) 0.36538(3) 0.01272(7) Uani d . 1
C C4 0.62594(14) 0.43244(11) 0.3684(3) 0.0170(3) Uani d . 1
H H4 0.6791 0.4457 0.2933 0.020 Uiso calc R 1
C C5 0.63574(16) 0.34538(13) 0.46385(19) 0.0154(3) Uani d . 1
C C9 0.33799(14) 0.22030(12) 0.3624(3) 0.0177(3) Uani d . 1
H H9 0.3159 0.1782 0.4381 0.021 Uiso calc R 1
C C14 0.87401(15) -0.05945(13) 0.68432(19) 0.0148(3) Uani d . 1
H H14 0.8558 -0.1087 0.7534 0.018 Uiso calc R 1
C C2 0.46498(16) 0.44726(14) 0.5291(2) 0.0181(4) Uani d . 1
H H2 0.3948 0.4724 0.5771 0.022 Uiso calc R 1
C C3 0.51980(17) 0.49511(14) 0.40936(19) 0.0189(4) Uani d . 1
H H3 0.4916 0.5563 0.3655 0.023 Uiso calc R 1
C C10 0.27728(16) 0.31615(14) 0.32164(19) 0.0191(4) Uani d . 1
H H10 0.2085 0.3473 0.3657 0.023 Uiso calc R 1
C C8 0.43834(16) 0.20034(14) 0.2671(2) 0.0178(4) Uani d . 1
H H8 0.4930 0.1427 0.2695 0.021 Uiso calc R 1
O O1 0.82610(10) 0.27651(9) 0.37100(19) 0.0233(3) Uani d . 1
N N1 0.98275(13) -0.07113(12) 0.61244(16) 0.0160(3) Uani d . 1
N N2 0.72474(13) 0.17807(11) 0.53795(16) 0.0153(3) Uani d . 1
H H2A 0.6562 0.1742 0.5857 0.018 Uiso calc R 1
C C13 0.78782(15) 0.02137(14) 0.66159(18) 0.0153(3) Uani d . 1
H H13 0.7150 0.0260 0.7154 0.018 Uiso calc R 1
C C1 0.53520(16) 0.35447(14) 0.5634(2) 0.0161(4) Uani d . 1
H H1 0.5188 0.3084 0.6367 0.019 Uiso calc R 1
C C12 0.81157(16) 0.09614(14) 0.55662(18) 0.0137(3) Uani d . 1
C C11 0.73691(16) 0.26463(13) 0.45113(18) 0.0148(3) Uani d . 1
C C15 1.00192(17) 0.00008(15) 0.51100(19) 0.0152(3) Uani d . 1
H H15 1.0756 -0.0065 0.4590 0.018 Uiso calc R 1
C C16 0.92109(16) 0.08296(14) 0.47675(19) 0.0145(3) Uani d . 1
H H16 0.9393 0.1282 0.4031 0.017 Uiso calc R 1
C C6 0.34099(17) 0.35592(14) 0.2009(2) 0.0191(4) Uani d . 1
H H6 0.3211 0.4176 0.1529 0.023 Uiso calc R 1
C C7 0.44046(17) 0.28394(14) 0.16752(19) 0.0193(4) Uani d . 1
H H7 0.4968 0.2905 0.0937 0.023 Uiso calc R 1

loop_
_atom_site_aniso_label
_atom_site_aniso_U_11
_atom_site_aniso_U_22
_atom_site_aniso_U_33
_atom_site_aniso_U_12
_atom_site_aniso_U_13
_atom_site_aniso_U_23
Fe1 0.01237(10) 0.01277(11) 0.01302(11) 0.00078(8) -0.00028(12) -0.00064(13)
C4 0.0170(7) 0.0149(7) 0.0191(8) -0.0026(5) -0.0011(10) 0.0024(10)
C5 0.0145(8) 0.0161(8) 0.0156(9) -0.0027(6) -0.0037(7) 0.0002(7)
C9 0.0169(7) 0.0168(7) 0.0194(8) -0.0036(6) -0.0028(9) -0.0019(10)
C14 0.0148(8) 0.0148(8) 0.0148(9) -0.0022(6) -0.0006(7) 0.0009(7)
C2 0.0190(9) 0.0173(9) 0.0180(9) 0.0005(7) -0.0012(7) -0.0074(7)
C3 0.0211(9) 0.0121(8) 0.0236(10) -0.0010(7) -0.0049(7) -0.0003(6)
C10 0.0132(8) 0.0214(9) 0.0226(10) 0.0002(7) -0.0033(6) -0.0027(7)
C8 0.0194(8) 0.0147(8) 0.0192(9) 0.0019(7) -0.0041(7) -0.0041(7)
O1 0.0165(5) 0.0258(6) 0.0276(7) 0.0025(4) 0.0057(7) 0.0110(8)
N1 0.0153(7) 0.0156(7) 0.0172(8) 0.0000(6) -0.0012(6) -0.0014(6)
N2 0.0112(7) 0.0168(7) 0.0180(8) 0.0012(5) 0.0022(6) 0.0027(6)
C13 0.0118(7) 0.0195(9) 0.0146(9) -0.0009(6) 0.0007(6) -0.0006(7)
C1 0.0169(8) 0.0170(9) 0.0144(9) -0.0017(7) -0.0019(7) -0.0017(7)
C12 0.0125(8) 0.0141(8) 0.0145(9) -0.0015(6) -0.0034(6) -0.0002(7)
C11 0.0140(8) 0.0162(8) 0.0141(9) -0.0030(7) -0.0028(6) -0.0001(7)
C15 0.0116(7) 0.0187(8) 0.0154(8) 0.0003(6) 0.0015(6) -0.0031(7)
C16 0.0134(8) 0.0161(8) 0.0139(8) -0.0018(7) -0.0016(7) 0.0003(7)
C6 0.0194(8) 0.0207(9) 0.0171(10) 0.0019(7) -0.0044(7) -0.0012(8)
C7 0.0219(9) 0.0202(9) 0.0157(9) 0.0007(7) -0.0019(7) -0.0040(7)

loop_
_atom_type_symbol
_atom_type_description
_atom_type_scat_dispersion_real
_atom_type_scat_dispersion_imag
_atom_type_scat_source
C C 0.0033 0.0016 'International Tables Vol C Tables 4.2.6.8 and 6.1.1.4'
H H 0.0000 0.0000 'International Tables Vol C Tables 4.2.6.8 and 6.1.1.4'
N N 0.0061 0.0033 'International Tables Vol C Tables 4.2.6.8 and 6.1.1.4'
O O 0.0106 0.0060 'International Tables Vol C Tables 4.2.6.8 and 6.1.1.4'
Fe Fe 0.3463 0.8444 'International Tables Vol C Tables 4.2.6.8 and 6.1.1.4'

loop_
_geom_angle_atom_site_label_1
_geom_angle_atom_site_label_2
_geom_angle_atom_site_label_3
_geom_angle
C9 Fe1 C2 120.04(8)
C9 Fe1 C10 40.74(7)
C2 Fe1 C10 105.64(7)
C9 Fe1 C5 126.44(7)
C2 Fe1 C5 68.47(7)
C10 Fe1 C5 162.23(7)
C9 Fe1 C1 107.74(9)
C2 Fe1 C1 40.74(7)
C10 Fe1 C1 123.81(7)
C5 Fe1 C1 40.97(7)
C9 Fe1 C3 154.17(7)
C2 Fe1 C3 40.60(7)
C10 Fe1 C3 118.45(7)
C5 Fe1 C3 68.73(7)
C1 Fe1 C3 68.81(7)
C9 Fe1 C4 163.95(6)
C2 Fe1 C4 68.45(8)
C10 Fe1 C4 154.23(7)
C5 Fe1 C4 40.98(7)
C1 Fe1 C4 69.01(9)
C3 Fe1 C4 40.79(7)
C9 Fe1 C6 68.63(8)
C2 Fe1 C6 122.94(7)
C10 Fe1 C6 40.87(7)
C5 Fe1 C6 156.40(8)
C1 Fe1 C6 160.27(7)
C3 Fe1 C6 105.56(7)
C4 Fe1 C6 119.86(8)
C9 Fe1 C8 40.63(8)
C2 Fe1 C8 156.40(8)
C10 Fe1 C8 68.39(7)
C5 Fe1 C8 109.89(7)
C1 Fe1 C8 122.34(7)
C3 Fe1 C8 162.58(8)
C4 Fe1 C8 126.80(8)
C6 Fe1 C8 68.38(7)
C9 Fe1 C7 68.42(9)
C2 Fe1 C7 160.52(7)
C10 Fe1 C7 68.48(7)
C5 Fe1 C7 122.54(7)
C1 Fe1 C7 157.80(7)
C3 Fe1 C7 124.45(7)
C4 Fe1 C7 108.30(9)
C6 Fe1 C7 40.65(7)
C8 Fe1 C7 40.54(7)
C3 C4 C5 107.77(18)
C3 C4 Fe1 69.59(9)
C5 C4 Fe1 69.43(9)
C3 C4 H4 126.1
C5 C4 H4 126.1
Fe1 C4 H4 126.4
C1 C5 C4 108.08(15)
C1 C5 C11 130.17(16)
C4 C5 C11 121.75(17)
C1 C5 Fe1 69.53(10)
C4 C5 Fe1 69.59(9)
C11 C5 Fe1 126.39(12)
C8 C9 C10 108.05(19)
C8 C9 Fe1 69.98(10)
C10 C9 Fe1 69.69(9)
C8 C9 H9 126.0
C10 C9 H9 126.0
Fe1 C9 H9 125.9
N1 C14 C13 124.12(16)
N1 C14 H14 117.9
C13 C14 H14 117.9
C3 C2 C1 108.85(16)
C3 C2 Fe1 69.79(10)
C1 C2 Fe1 69.68(10)
C3 C2 H2 125.6
C1 C2 H2 125.6
Fe1 C2 H2 126.5
C2 C3 C4 107.92(17)
C2 C3 Fe1 69.60(10)
C4 C3 Fe1 69.62(9)
C2 C3 H3 126.0
C4 C3 H3 126.0
Fe1 C3 H3 126.3
C9 C10 C6 107.95(17)
C9 C10 Fe1 69.58(9)
C6 C10 Fe1 69.71(10)
C9 C10 H10 126.0
C6 C10 H10 126.0
Fe1 C10 H10 126.3
C9 C8 C7 108.17(16)
C9 C8 Fe1 69.38(10)
C7 C8 Fe1 69.81(10)
C9 C8 H8 125.9
C7 C8 H8 125.9
Fe1 C8 H8 126.5
C15 N1 C14 115.27(15)
C11 N2 C12 127.10(14)
C11 N2 H2A 116.4
C12 N2 H2A 116.4
C14 C13 C12 119.38(16)
C14 C13 H13 120.3
C12 C13 H13 120.3
C2 C1 C5 107.37(16)
C2 C1 Fe1 69.58(10)
C5 C1 Fe1 69.49(10)
C2 C1 H1 126.3
C5 C1 H1 126.3
Fe1 C1 H1 126.2
N2 C12 C16 124.27(16)
N2 C12 C13 118.24(16)
C16 C12 C13 117.49(16)
O1 C11 N2 123.17(15)
O1 C11 C5 121.51(15)
N2 C11 C5 115.29(15)
N1 C15 C16 125.68(17)
N1 C15 H15 117.2
C16 C15 H15 117.2
C15 C16 C12 117.97(16)
C15 C16 H16 121.0
C12 C16 H16 121.0
C7 C6 C10 107.79(16)
C7 C6 Fe1 69.85(10)
C10 C6 Fe1 69.41(10)
C7 C6 H6 126.1
C10 C6 H6 126.1
Fe1 C6 H6 126.2
C8 C7 C6 108.04(16)
C8 C7 Fe1 69.64(10)
C6 C7 Fe1 69.49(10)
C8 C7 H7 126.0
C6 C7 H7 126.0
Fe1 C7 H7 126.5

loop_
_geom_bond_atom_site_label_1
_geom_bond_atom_site_label_2
_geom_bond_distance
_geom_bond_publ_flag
Fe1 C1 2.0504(18) y
Fe1 C2 2.0490(18) y
Fe1 C3 2.0515(18) y
Fe1 C4 2.0520(14) y
Fe1 C5 2.0498(17) y
Fe1 C6 2.0531(18) y
Fe1 C7 2.0579(18) y
Fe1 C8 2.0556(18) y
Fe1 C9 2.0477(15) y
Fe1 C10 2.0492(17) y
C2 C1 1.427(2) y
C2 C3 1.423(3) y
C4 C3 1.430(2) y
C4 C5 1.436(3) y
C5 C1 1.435(3) y
C6 C7 1.428(3) y
C8 C7 1.425(3) y
C9 C8 1.425(3) y
C9 C10 1.426(2) y
C10 C6 1.432(3) y
C5 C11 1.484(2) y
O1 C11 1.227(2) y
N2 C11 1.381(2) y
N2 C12 1.396(2) y
C13 C12 1.404(2) y
C14 C13 1.387(2) y
C14 N1 1.350(2) y
N1 C15 1.342(2) y
C15 C16 1.392(3) y
C12 C16 1.400(2) y
C4 H4 0.9300 ?
C9 H9 0.9300 ?
C14 H14 0.9300 ?
C2 H2 0.9300 ?
C3 H3 0.9300 ?
C10 H10 0.9300 ?
C8 H8 0.9300 ?
N2 H2A 0.8600 ?
C13 H13 0.9300 ?
C1 H1 0.9300 ?
C15 H15 0.9300 ?
C16 H16 0.9300 ?
C6 H6 0.9300 ?
C7 H7 0.9300 ?
